data_2312704
loop_
_publ_author_name
'Kanagavel, Manimurugan'
'Balasubramanian, Sridhar'
'Nechipadappu, Sunil Kumar'

_publ_section_title
;
 Variable stoichiometry and a salt-cocrystal intermediate in
 multicomponent systems of flucytosine: structural elucidation and their
 impact on stability.
;
_journal_coeditor_code YH5039
_journal_issue 6
_journal_name_full 'Acta crystallographica Section B, Structural science, crystal engineering and materials'
_journal_page_first 793
_journal_page_last 806
_journal_paper_doi 10.1107/S2052520624010278
_journal_volume 80
_journal_year 2024
_chemical_formula_moiety '3(C4 H4 F N3 O), 2(C6 H6 O2)'
_chemical_formula_sum 'C24 H24 F3 N9 O7'
_chemical_formula_weight 607.52
_space_group_crystal_system monoclinic
_space_group_IT_number 14
_space_group_name_Hall '-P 2ybc'
_space_group_name_H-M_alt 'P 1 21/c 1'
_atom_sites_solution_hydrogens mixed
_atom_sites_solution_primary difmap
_atom_sites_solution_secondary difmap
_audit_creation_method SHELXL-2019/3
_cell_angle_alpha 90
_cell_angle_beta 107.559(16)
_cell_angle_gamma 90
_cell_formula_units_Z 4
_cell_length_a 7.252(4)
_cell_length_b 36.579(14)
_cell_length_c 10.195(6)
_cell_measurement_reflns_used 8594
_cell_measurement_temperature 100(2)
_cell_measurement_theta_max 25.27
_cell_measurement_theta_min 2.39
_cell_volume 2578(2)
_computing_cell_refinement '<i>SAINT</i> (Bruker, 2016)'
_computing_data_collection '<i>APEX3</i> (Bruker, 2016)'
_computing_data_reduction 'Bruker SAINT'
_computing_molecular_graphics 'Bruker SHELXTL'
_computing_publication_material 'Bruker SHELXTL'
_computing_structure_refinement '<i>SHELXL2014</i> (Sheldrick, 2015)'
_computing_structure_solution '<i>SHELXT</i> (Sheldrick, 2015)'
_diffrn_ambient_temperature 100(2)
_diffrn_measured_fraction_theta_full 0.995
_diffrn_measured_fraction_theta_max 0.952
_diffrn_measurement_device_type 'Bruker D8 QUEST PHOTON-III'
_diffrn_measurement_method '\w and \f'
_diffrn_radiation_type MoK\a
_diffrn_radiation_wavelength 0.71073
_diffrn_reflns_av_R_equivalents 0.0667
_diffrn_reflns_av_unetI/netI 0.0743
_diffrn_reflns_Laue_measured_fraction_full 0.995
_diffrn_reflns_Laue_measured_fraction_max 0.952
_diffrn_reflns_limit_h_max 10
_diffrn_reflns_limit_h_min -10
_diffrn_reflns_limit_k_max 51
_diffrn_reflns_limit_k_min -51
_diffrn_reflns_limit_l_max 14
_diffrn_reflns_limit_l_min -14
_diffrn_reflns_number 27167
_diffrn_reflns_point_group_measured_fraction_full 0.995
_diffrn_reflns_point_group_measured_fraction_max 0.952
_diffrn_reflns_theta_full 25.242
_diffrn_reflns_theta_max 30.460
_diffrn_reflns_theta_min 2.373
_exptl_absorpt_coefficient_mu 0.132
_exptl_absorpt_correction_T_max 0.7461
_exptl_absorpt_correction_T_min 0.5573
_exptl_absorpt_correction_type multi-scan
_exptl_absorpt_process_details
;
 SADABS 2016/2: Krause, L., Herbst-Irmer, R., Sheldrick G.M. & Stalke D.,
 J. Appl. Cryst. 48 (2015) 3-10
;
_exptl_crystal_density_diffrn 1.565
_exptl_crystal_description block
_exptl_crystal_F_000 1256
_exptl_crystal_size_max 0.160
_exptl_crystal_size_mid 0.140
_exptl_crystal_size_min 0.120
_refine_diff_density_max 0.493
_refine_diff_density_min -0.384
_refine_diff_density_rms 0.087
_refine_ls_extinction_method none
_refine_ls_goodness_of_fit_ref 1.073
_refine_ls_hydrogen_treatment mixed
_refine_ls_matrix_type full
_refine_ls_number_parameters 440
_refine_ls_number_reflns 7480
_refine_ls_number_restraints 6
_refine_ls_restrained_S_all 1.072
_refine_ls_R_factor_all 0.0981
_refine_ls_R_factor_gt 0.0656
_refine_ls_shift/su_max 0.001
_refine_ls_shift/su_mean 0.000
_refine_ls_structure_factor_coef Fsqd
_refine_ls_weighting_details 'w=1/[\s^2^(Fo^2^)+(0.0851P)^2^+1.2091P] where P=(Fo^2^+2Fc^2^)/3'
_refine_ls_weighting_scheme calc
_refine_ls_wR_factor_gt 0.1655
_refine_ls_wR_factor_ref 0.1808
_reflns_Friedel_coverage 0.000
_reflns_number_gt 5135
_reflns_number_total 7480
_reflns_threshold_expression 'I > 2\s(I)'
_cod_data_source_file yh5039sup1.cif
_cod_data_source_block FCY-CAL
_cod_depositor_comments 'Adding full bibliography for 2312700--2312704.cif.'
_cod_original_cell_volume 2579(2)
_cod_original_sg_symbol_H-M 'P 21/c'
_cod_database_code 2312704
_cod_database_fobs_code 2312704
_shelx_shelxl_version_number 2019/3
_shelx_space_group_comment
;
The symmetry employed for this shelxl refinement is uniquely defined
by the following loop, which should always be used as a source of
symmetry information in preference to the above space-group names.
They are only intended as comments.
;
_shelx_estimated_absorpt_t_min 0.979
_shelx_estimated_absorpt_t_max 0.984

loop_
_space_group_symop_operation_xyz
'x, y, z'
'-x, y+1/2, -z+1/2'
'-x, -y, -z'
'x, -y-1/2, z-1/2'

loop_
_atom_site_label
_atom_site_type_symbol
_atom_site_fract_x
_atom_site_fract_y
_atom_site_fract_z
_atom_site_U_iso_or_equiv
_atom_site_adp_type
_atom_site_occupancy
_atom_site_site_symmetry_order
_atom_site_calc_flag
_atom_site_refinement_flags_posn
_atom_site_refinement_flags_adp
_atom_site_refinement_flags_occupancy
_atom_site_disorder_assembly
_atom_site_disorder_group
C1A C 0.2231(3) 0.49084(6) 0.2768(2) 0.0171(4) Uani 1 1 d . . . . .
C2A C 0.1551(3) 0.45337(6) 0.0827(2) 0.0157(4) Uani 1 1 d . . . . .
C3A C 0.1077(3) 0.42426(5) 0.1604(2) 0.0162(4) Uani 1 1 d . . . . .
C4A C 0.1232(3) 0.42898(6) 0.2948(2) 0.0168(4) Uani 1 1 d . . . . .
H4A H 0.094693 0.409633 0.347746 0.020 Uiso 1 1 calc R U . . .
F1A F 0.0498(2) 0.39172(3) 0.09559(14) 0.0241(3) Uani 1 1 d . . . . .
N1A N 0.1810(3) 0.46244(5) 0.35213(19) 0.0171(4) Uani 1 1 d D . . . .
H1N H 0.189(4) 0.4665(7) 0.4419(19) 0.031(8) Uiso 1 1 d D . . . .
N2A N 0.2121(3) 0.48590(5) 0.14250(19) 0.0163(4) Uani 1 1 d . . . . .
N3A N 0.1442(3) 0.44889(5) -0.0492(2) 0.0200(4) Uani 1 1 d D . . . .
H2N H 0.171(5) 0.4678(7) -0.099(3) 0.053(10) Uiso 1 1 d D . . . .
H3N H 0.111(4) 0.4276(5) -0.091(3) 0.020(7) Uiso 1 1 d D . . . .
O1A O 0.2713(3) 0.52124(4) 0.33593(17) 0.0246(4) Uani 1 1 d . . . . .
C1B C 0.2389(3) 0.50612(5) 0.6796(2) 0.0155(4) Uani 1 1 d . . . . .
C2B C 0.3330(3) 0.54312(6) 0.8763(2) 0.0161(4) Uani 1 1 d . . . . .
C3B C 0.3900(3) 0.57103(5) 0.7979(2) 0.0167(4) Uani 1 1 d . . . . .
C4B C 0.3641(3) 0.56616(5) 0.6624(2) 0.0166(4) Uani 1 1 d . . . . .
H4BB H 0.398170 0.584754 0.608944 0.020 Uiso 1 1 calc R U . . .
F1B F 0.4676(2) 0.60253(3) 0.86262(14) 0.0232(3) Uani 1 1 d . . . . .
N1B N 0.2874(3) 0.53378(5) 0.60406(19) 0.0179(4) Uani 1 1 d D . . . .
H4N H 0.269(4) 0.5302(7) 0.5116(19) 0.035(8) Uiso 1 1 d D . . . .
N2B N 0.2617(3) 0.51140(5) 0.81570(19) 0.0162(4) Uani 1 1 d . . . . .
N3B N 0.3488(3) 0.54823(5) 1.0091(2) 0.0204(4) Uani 1 1 d D . . . .
H5N H 0.320(5) 0.5305(7) 1.061(3) 0.042(9) Uiso 1 1 d D . . . .
H6N H 0.396(4) 0.5697(5) 1.045(3) 0.026(7) Uiso 1 1 d D . . . .
O1B O 0.1730(2) 0.47657(4) 0.62017(16) 0.0200(3) Uani 1 1 d . . . . .
C1C C 0.7638(3) 0.75126(6) 0.1062(2) 0.0166(4) Uani 1 1 d . . . . .
C2C C 0.7164(3) 0.80305(6) 0.2256(2) 0.0166(4) Uani 1 1 d . . . . .
C3C C 0.6516(3) 0.82283(5) 0.0986(2) 0.0183(4) Uani 1 1 d . . . . .
C4C C 0.6438(3) 0.80630(6) -0.0211(2) 0.0185(4) Uani 1 1 d . . . . .
H4CB H 0.600976 0.819162 -0.105871 0.022 Uiso 1 1 calc R U . . .
F1C F 0.6028(2) 0.85856(3) 0.10305(15) 0.0249(3) Uani 1 1 d . . . . .
N1C N 0.6995(3) 0.77032(5) -0.0171(2) 0.0172(4) Uani 1 1 d . . . . .
H7N H 0.711(4) 0.7602(7) -0.094(3) 0.022(7) Uiso 1 1 d . . . . .
N2C N 0.7642(3) 0.76756(5) 0.22647(19) 0.0173(4) Uani 1 1 d . . . . .
N3C N 0.7299(3) 0.81987(6) 0.3440(2) 0.0216(4) Uani 1 1 d . . . . .
H8N H 0.765(5) 0.8065(9) 0.421(4) 0.048(9) Uiso 1 1 d . . . . .
H9N H 0.695(4) 0.8438(8) 0.340(3) 0.033(8) Uiso 1 1 d . . . . .
O1C O 0.8182(2) 0.71868(4) 0.10250(17) 0.0207(3) Uani 1 1 d . . . . .
C1 C 0.6426(3) 0.61212(6) 0.2438(2) 0.0173(4) Uani 1 1 d . . . . .
C2 C 0.6211(3) 0.64024(6) 0.1480(2) 0.0202(5) Uani 1 1 d . . . . .
H2 H 0.725525 0.646495 0.114189 0.024 Uiso 1 1 calc R U . . .
C3 C 0.4470(4) 0.65917(6) 0.1019(2) 0.0239(5) Uani 1 1 d . . . . .
H3 H 0.433067 0.678416 0.037016 0.029 Uiso 1 1 calc R U . . .
C4 C 0.2925(4) 0.64990(6) 0.1509(3) 0.0252(5) Uani 1 1 d . . . . .
H4 H 0.173322 0.662698 0.118849 0.030 Uiso 1 1 calc R U . . .
C5 C 0.3138(3) 0.62180(6) 0.2470(3) 0.0237(5) Uani 1 1 d . . . . .
H5 H 0.209201 0.615592 0.280734 0.028 Uiso 1 1 calc R U . . .
C6 C 0.4882(3) 0.60281(6) 0.2935(2) 0.0191(4) Uani 1 1 d . . . . .
C7 C 1.0872(3) 0.69086(6) 0.4524(2) 0.0199(4) Uani 1 1 d . . . . .
C8 C 1.1522(3) 0.72682(6) 0.4795(3) 0.0236(5) Uani 1 1 d . . . . .
H8 H 1.131654 0.743985 0.406606 0.028 Uiso 1 1 calc R U . . .
C9 C 1.2481(3) 0.73740(6) 0.6152(3) 0.0248(5) Uani 1 1 d . . . . .
H9 H 1.292364 0.761842 0.634190 0.030 Uiso 1 1 calc R U . . .
C10 C 1.2788(3) 0.71229(6) 0.7219(3) 0.0254(5) Uani 1 1 d . . . . .
H10 H 1.343679 0.719646 0.813639 0.030 Uiso 1 1 calc R U . . .
C11 C 1.2145(3) 0.67633(6) 0.6949(3) 0.0227(5) Uani 1 1 d . . . . .
H11 H 1.234692 0.659264 0.768123 0.027 Uiso 1 1 calc R U . . .
C12 C 1.1208(3) 0.66553(6) 0.5605(2) 0.0189(4) Uani 1 1 d . . . . .
O1 O 0.8189(2) 0.59429(4) 0.28991(17) 0.0191(3) Uani 1 1 d . . . . .
H1O H 0.805(4) 0.5713(8) 0.321(3) 0.041(9) Uiso 1 1 d . . . . .
O2 O 0.5197(2) 0.57564(4) 0.39144(18) 0.0233(4) Uani 1 1 d . . . . .
H2O H 0.446(5) 0.5560(8) 0.360(4) 0.046(9) Uiso 1 1 d . . . . .
O3 O 0.9860(2) 0.67774(5) 0.32480(18) 0.0244(4) Uani 1 1 d . . . . .
H3O H 0.947(5) 0.6963(9) 0.267(4) 0.058(11) Uiso 1 1 d . . . . .
O4 O 1.0563(3) 0.63009(4) 0.5347(2) 0.0248(4) Uani 1 1 d . . . . .
H4O H 1.003(6) 0.6281(9) 0.450(4) 0.064(12) Uiso 1 1 d . . . . .

loop_
_atom_site_aniso_label
_atom_site_aniso_U_11
_atom_site_aniso_U_22
_atom_site_aniso_U_33
_atom_site_aniso_U_23
_atom_site_aniso_U_13
_atom_site_aniso_U_12
C1A 0.0173(10) 0.0204(10) 0.0149(10) 0.0013(8) 0.0070(8) -0.0012(8)
C2A 0.0137(10) 0.0200(10) 0.0151(10) 0.0013(8) 0.0070(8) 0.0027(8)
C3A 0.0173(10) 0.0163(9) 0.0149(10) -0.0005(8) 0.0048(8) 0.0004(8)
C4A 0.0160(10) 0.0198(10) 0.0152(10) 0.0029(8) 0.0058(8) 0.0009(8)
F1A 0.0331(8) 0.0176(6) 0.0225(7) -0.0030(5) 0.0100(6) -0.0035(5)
N1A 0.0213(10) 0.0195(9) 0.0121(9) 0.0007(7) 0.0075(8) -0.0025(7)
N2A 0.0183(9) 0.0195(8) 0.0129(9) 0.0004(7) 0.0073(7) -0.0001(7)
N3A 0.0287(11) 0.0190(9) 0.0155(9) -0.0015(7) 0.0114(8) -0.0012(8)
O1A 0.0358(10) 0.0233(8) 0.0178(8) -0.0038(6) 0.0126(7) -0.0107(7)
C1B 0.0159(10) 0.0191(10) 0.0132(10) 0.0005(8) 0.0068(8) 0.0009(8)
C2B 0.0135(10) 0.0212(10) 0.0144(10) 0.0016(8) 0.0055(8) 0.0031(8)
C3B 0.0176(10) 0.0164(9) 0.0165(10) -0.0016(8) 0.0055(8) -0.0009(8)
C4B 0.0166(10) 0.0177(10) 0.0165(10) 0.0023(8) 0.0067(8) 0.0009(8)
F1B 0.0300(8) 0.0206(6) 0.0197(7) -0.0035(5) 0.0087(6) -0.0063(5)
N1B 0.0245(10) 0.0195(9) 0.0120(9) 0.0002(7) 0.0093(8) -0.0023(7)
N2B 0.0185(9) 0.0194(8) 0.0131(9) 0.0011(7) 0.0083(7) 0.0000(7)
N3B 0.0257(10) 0.0221(9) 0.0148(9) -0.0008(7) 0.0081(8) -0.0032(8)
O1B 0.0269(9) 0.0189(7) 0.0164(8) -0.0017(6) 0.0099(7) -0.0036(6)
C1C 0.0147(10) 0.0200(10) 0.0156(11) 0.0008(8) 0.0053(8) -0.0033(8)
C2C 0.0125(10) 0.0217(10) 0.0161(11) -0.0002(8) 0.0048(8) -0.0031(8)
C3C 0.0181(11) 0.0159(9) 0.0218(12) 0.0015(8) 0.0075(9) -0.0010(8)
C4C 0.0172(11) 0.0201(10) 0.0189(11) 0.0059(8) 0.0064(9) -0.0001(8)
F1C 0.0319(8) 0.0181(6) 0.0265(8) 0.0017(5) 0.0115(6) 0.0042(5)
N1C 0.0206(10) 0.0198(9) 0.0130(9) 0.0015(7) 0.0076(8) 0.0012(7)
N2C 0.0172(9) 0.0188(9) 0.0170(9) 0.0011(7) 0.0068(8) -0.0014(7)
N3C 0.0265(11) 0.0201(9) 0.0186(10) -0.0022(8) 0.0073(8) -0.0011(8)
O1C 0.0270(9) 0.0181(7) 0.0181(8) 0.0026(6) 0.0083(7) 0.0027(6)
C1 0.0198(11) 0.0180(10) 0.0145(10) -0.0039(8) 0.0059(8) -0.0033(8)
C2 0.0253(12) 0.0217(10) 0.0157(11) -0.0011(8) 0.0095(9) -0.0047(9)
C3 0.0297(13) 0.0228(11) 0.0173(11) 0.0006(9) 0.0041(10) -0.0010(9)
C4 0.0213(12) 0.0276(12) 0.0241(13) -0.0006(9) 0.0030(10) 0.0018(9)
C5 0.0194(11) 0.0299(12) 0.0231(12) -0.0051(9) 0.0086(10) -0.0047(9)
C6 0.0220(11) 0.0205(10) 0.0161(11) -0.0025(8) 0.0079(9) -0.0043(8)
C7 0.0155(10) 0.0252(11) 0.0206(11) 0.0029(9) 0.0079(9) 0.0028(8)
C8 0.0191(11) 0.0243(11) 0.0283(13) 0.0046(9) 0.0084(10) 0.0018(9)
C9 0.0190(11) 0.0226(11) 0.0326(14) -0.0016(9) 0.0075(10) 0.0004(9)
C10 0.0180(11) 0.0301(12) 0.0269(13) -0.0034(10) 0.0051(10) 0.0044(9)
C11 0.0202(11) 0.0275(11) 0.0218(12) 0.0030(9) 0.0086(9) 0.0027(9)
C12 0.0153(10) 0.0206(10) 0.0232(12) 0.0018(8) 0.0092(9) 0.0019(8)
O1 0.0195(8) 0.0190(7) 0.0204(8) 0.0012(6) 0.0086(7) -0.0011(6)
O2 0.0256(9) 0.0240(8) 0.0226(9) 0.0037(7) 0.0108(7) -0.0050(7)
O3 0.0267(9) 0.0252(8) 0.0188(9) 0.0045(7) 0.0031(7) 0.0003(7)
O4 0.0281(10) 0.0225(8) 0.0231(10) 0.0045(7) 0.0069(8) -0.0030(7)

loop_
_atom_type_symbol
_atom_type_description
_atom_type_scat_dispersion_real
_atom_type_scat_dispersion_imag
_atom_type_scat_source
C C 0.0033 0.0016 'International Tables Vol C Tables 4.2.6.8 and 6.1.1.4'
H H 0.0000 0.0000 'International Tables Vol C Tables 4.2.6.8 and 6.1.1.4'
N N 0.0061 0.0033 'International Tables Vol C Tables 4.2.6.8 and 6.1.1.4'
O O 0.0106 0.0060 'International Tables Vol C Tables 4.2.6.8 and 6.1.1.4'
F F 0.0171 0.0103 'International Tables Vol C Tables 4.2.6.8 and 6.1.1.4'

loop_
_geom_angle_atom_site_label_1
_geom_angle_atom_site_label_2
_geom_angle_atom_site_label_3
_geom_angle
_geom_angle_site_symmetry_1
_geom_angle_site_symmetry_3
_geom_angle_publ_flag
O1A C1A N2A 121.41(19) . . ?
O1A C1A N1A 118.3(2) . . ?
N2A C1A N1A 120.33(19) . . ?
N3A C2A N2A 118.91(19) . . ?
N3A C2A C3A 121.08(19) . . ?
N2A C2A C3A 120.00(19) . . ?
C4A C3A F1A 121.44(18) . . ?
C4A C3A C2A 120.42(19) . . ?
F1A C3A C2A 118.13(19) . . ?
C3A C4A N1A 117.97(19) . . ?
C3A C4A H4A 121.0 . . ?
N1A C4A H4A 121.0 . . ?
C4A N1A C1A 121.81(19) . . ?
C4A N1A H1N 119.5(17) . . ?
C1A N1A H1N 118.7(17) . . ?
C2A N2A C1A 119.43(18) . . ?
C2A N3A H2N 120(2) . . ?
C2A N3A H3N 121.0(17) . . ?
H2N N3A H3N 119(3) . . ?
O1B C1B N2B 121.60(18) . . ?
O1B C1B N1B 118.92(19) . . ?
N2B C1B N1B 119.48(18) . . ?
N3B C2B N2B 119.33(19) . . ?
N3B C2B C3B 121.0(2) . . ?
N2B C2B C3B 119.69(19) . . ?
C4B C3B F1B 121.18(19) . . ?
C4B C3B C2B 120.19(19) . . ?
F1B C3B C2B 118.62(19) . . ?
C3B C4B N1B 118.26(19) . . ?
C3B C4B H4BB 120.9 . . ?
N1B C4B H4BB 120.9 . . ?
C4B N1B C1B 122.09(19) . . ?
C4B N1B H4N 118.9(17) . . ?
C1B N1B H4N 119.0(17) . . ?
C2B N2B C1B 120.21(17) . . ?
C2B N3B H5N 122(2) . . ?
C2B N3B H6N 116.6(19) . . ?
H5N N3B H6N 122(3) . . ?
O1C C1C N2C 121.7(2) . . ?
O1C C1C N1C 118.10(19) . . ?
N2C C1C N1C 120.23(19) . . ?
N3C C2C N2C 119.5(2) . . ?
N3C C2C C3C 120.0(2) . . ?
N2C C2C C3C 120.5(2) . . ?
C4C C3C F1C 121.4(2) . . ?
C4C C3C C2C 120.3(2) . . ?
F1C C3C C2C 118.25(19) . . ?
C3C C4C N1C 118.1(2) . . ?
C3C C4C H4CB 120.9 . . ?
N1C C4C H4CB 120.9 . . ?
C4C N1C C1C 121.57(19) . . ?
C4C N1C H7N 118.3(17) . . ?
C1C N1C H7N 119.5(17) . . ?
C2C N2C C1C 119.11(19) . . ?
C2C N3C H8N 118(2) . . ?
C2C N3C H9N 117.5(19) . . ?
H8N N3C H9N 125(3) . . ?
O1 C1 C2 118.84(19) . . ?
O1 C1 C6 121.2(2) . . ?
C2 C1 C6 119.9(2) . . ?
C3 C2 C1 120.2(2) . . ?
C3 C2 H2 119.9 . . ?
C1 C2 H2 119.9 . . ?
C2 C3 C4 120.1(2) . . ?
C2 C3 H3 120.0 . . ?
C4 C3 H3 120.0 . . ?
C5 C4 C3 119.9(2) . . ?
C5 C4 H4 120.1 . . ?
C3 C4 H4 120.1 . . ?
C6 C5 C4 120.2(2) . . ?
C6 C5 H5 119.9 . . ?
C4 C5 H5 119.9 . . ?
O2 C6 C5 122.7(2) . . ?
O2 C6 C1 117.5(2) . . ?
C5 C6 C1 119.8(2) . . ?
O3 C7 C8 124.7(2) . . ?
O3 C7 C12 115.4(2) . . ?
C8 C7 C12 119.8(2) . . ?
C7 C8 C9 119.5(2) . . ?
C7 C8 H8 120.2 . . ?
C9 C8 H8 120.2 . . ?
C10 C9 C8 120.3(2) . . ?
C10 C9 H9 119.8 . . ?
C8 C9 H9 119.8 . . ?
C9 C10 C11 120.2(2) . . ?
C9 C10 H10 119.9 . . ?
C11 C10 H10 119.9 . . ?
C12 C11 C10 119.8(2) . . ?
C12 C11 H11 120.1 . . ?
C10 C11 H11 120.1 . . ?
O4 C12 C11 119.6(2) . . ?
O4 C12 C7 120.2(2) . . ?
C11 C12 C7 120.2(2) . . ?
C1 O1 H1O 111(2) . . ?
C6 O2 H2O 112(2) . . ?
C7 O3 H3O 110(2) . . ?
C12 O4 H4O 108(2) . . ?

loop_
_geom_bond_atom_site_label_1
_geom_bond_atom_site_label_2
_geom_bond_distance
_geom_bond_site_symmetry_2
_geom_bond_publ_flag
C1A O1A 1.263(3) . ?
C1A N2A 1.360(3) . ?
C1A N1A 1.379(3) . ?
C2A N3A 1.333(3) . ?
C2A N2A 1.344(3) . ?
C2A C3A 1.430(3) . ?
C3A C4A 1.351(3) . ?
C3A F1A 1.365(2) . ?
C4A N1A 1.367(3) . ?
C4A H4A 0.9500 . ?
N1A H1N 0.911(17) . ?
N3A H2N 0.911(18) . ?
N3A H3N 0.885(16) . ?
C1B O1B 1.261(3) . ?
C1B N2B 1.360(3) . ?
C1B N1B 1.380(3) . ?
C2B N3B 1.338(3) . ?
C2B N2B 1.343(3) . ?
C2B C3B 1.432(3) . ?
C3B C4B 1.348(3) . ?
C3B F1B 1.362(2) . ?
C4B N1B 1.366(3) . ?
C4B H4BB 0.9500 . ?
N1B H4N 0.921(17) . ?
N3B H5N 0.898(18) . ?
N3B H6N 0.891(16) . ?
C1C O1C 1.259(3) . ?
C1C N2C 1.363(3) . ?
C1C N1C 1.389(3) . ?
C2C N3C 1.332(3) . ?
C2C N2C 1.343(3) . ?
C2C C3C 1.433(3) . ?
C3C C4C 1.348(3) . ?
C3C F1C 1.358(2) . ?
C4C N1C 1.374(3) . ?
C4C H4CB 0.9500 . ?
N1C H7N 0.90(3) . ?
N3C H8N 0.89(3) . ?
N3C H9N 0.91(3) . ?
C1 O1 1.385(3) . ?
C1 C2 1.394(3) . ?
C1 C6 1.404(3) . ?
C2 C3 1.391(3) . ?
C2 H2 0.9500 . ?
C3 C4 1.400(4) . ?
C3 H3 0.9500 . ?
C4 C5 1.396(3) . ?
C4 H4 0.9500 . ?
C5 C6 1.395(3) . ?
C5 H5 0.9500 . ?
C6 O2 1.378(3) . ?
C7 O3 1.373(3) . ?
C7 C8 1.396(3) . ?
C7 C12 1.404(3) . ?
C8 C9 1.402(4) . ?
C8 H8 0.9500 . ?
C9 C10 1.390(4) . ?
C9 H9 0.9500 . ?
C10 C11 1.395(3) . ?
C10 H10 0.9500 . ?
C11 C12 1.390(3) . ?
C11 H11 0.9500 . ?
C12 O4 1.376(3) . ?
O1 H1O 0.92(3) . ?
O2 H2O 0.89(3) . ?
O3 H3O 0.89(4) . ?
O4 H4O 0.83(4) . ?

loop_
_geom_hbond_atom_site_label_D
_geom_hbond_atom_site_label_H
_geom_hbond_atom_site_label_A
_geom_hbond_distance_DH
_geom_hbond_distance_HA
_geom_hbond_distance_DA
_geom_hbond_angle_DHA
_geom_hbond_site_symmetry_A
_geom_hbond_publ_flag
O1 H1O O1B 0.92(3) 1.84(3) 2.744(2) 168(3) 3_666 yes
N3A H2N N2B 0.911(18) 2.021(19) 2.926(3) 172(3) 1_554 yes
N3A H3N O1 0.885(16) 2.38(2) 2.997(3) 127(2) 3_665 yes
N3C H8N O1C 0.89(3) 2.00(4) 2.885(3) 172(3) 4_576 yes
N3B H5N N2A 0.898(18) 2.089(18) 2.974(3) 168(3) 1_556 yes
N1C H7N N2C 0.90(3) 2.22(3) 3.117(3) 174(2) 4_575 yes
N3C H9N F1B 0.91(3) 2.62(3) 3.454(3) 153(2) 4_575 yes
N3C H9N F1A 0.91(3) 2.49(3) 3.040(3) 119(2) 2_655 yes
N1A H1N O1B 0.911(17) 1.892(18) 2.799(3) 173(3) . yes
N1B H4N O1A 0.921(17) 1.825(18) 2.739(3) 171(3) . yes
O2 H2O O1A 0.89(3) 1.76(3) 2.629(2) 163(3) . yes
O3 H3O O1C 0.89(4) 1.85(4) 2.683(3) 156(3) . yes
O4 H4O O1 0.83(4) 2.16(4) 2.883(3) 145(3) . yes
O4 H4O O3 0.83(4) 2.20(4) 2.686(3) 117(3) . yes

loop_
_geom_torsion_atom_site_label_1
_geom_torsion_atom_site_label_2
_geom_torsion_atom_site_label_3
_geom_torsion_atom_site_label_4
_geom_torsion
_geom_torsion_site_symmetry_1
_geom_torsion_site_symmetry_2
_geom_torsion_site_symmetry_3
_geom_torsion_site_symmetry_4
_geom_torsion_publ_flag
N3A C2A C3A C4A 178.7(2) . . . . ?
N2A C2A C3A C4A -1.2(3) . . . . ?
N3A C2A C3A F1A -0.3(3) . . . . ?
N2A C2A C3A F1A 179.78(18) . . . . ?
F1A C3A C4A N1A -179.67(18) . . . . ?
C2A C3A C4A N1A 1.4(3) . . . . ?
C3A C4A N1A C1A -0.1(3) . . . . ?
O1A C1A N1A C4A 178.3(2) . . . . ?
N2A C1A N1A C4A -1.5(3) . . . . ?
N3A C2A N2A C1A 179.8(2) . . . . ?
C3A C2A N2A C1A -0.3(3) . . . . ?
O1A C1A N2A C2A -178.2(2) . . . . ?
N1A C1A N2A C2A 1.7(3) . . . . ?
N3B C2B C3B C4B -176.6(2) . . . . ?
N2B C2B C3B C4B 3.0(3) . . . . ?
N3B C2B C3B F1B 2.4(3) . . . . ?
N2B C2B C3B F1B -177.96(18) . . . . ?
F1B C3B C4B N1B 179.33(18) . . . . ?
C2B C3B C4B N1B -1.7(3) . . . . ?
C3B C4B N1B C1B -0.9(3) . . . . ?
O1B C1B N1B C4B -178.33(19) . . . . ?
N2B C1B N1B C4B 2.2(3) . . . . ?
N3B C2B N2B C1B 177.95(19) . . . . ?
C3B C2B N2B C1B -1.7(3) . . . . ?
O1B C1B N2B C2B 179.72(19) . . . . ?
N1B C1B N2B C2B -0.8(3) . . . . ?
N3C C2C C3C C4C 177.8(2) . . . . ?
N2C C2C C3C C4C -2.1(3) . . . . ?
N3C C2C C3C F1C -0.9(3) . . . . ?
N2C C2C C3C F1C 179.26(18) . . . . ?
F1C C3C C4C N1C 178.54(18) . . . . ?
C2C C3C C4C N1C 0.0(3) . . . . ?
C3C C4C N1C C1C -0.5(3) . . . . ?
O1C C1C N1C C4C -177.88(19) . . . . ?
N2C C1C N1C C4C 3.2(3) . . . . ?
N3C C2C N2C C1C -175.1(2) . . . . ?
C3C C2C N2C C1C 4.7(3) . . . . ?
O1C C1C N2C C2C 175.83(19) . . . . ?
N1C C1C N2C C2C -5.2(3) . . . . ?
O1 C1 C2 C3 -178.67(19) . . . . ?
C6 C1 C2 C3 0.2(3) . . . . ?
C1 C2 C3 C4 -0.4(3) . . . . ?
C2 C3 C4 C5 0.5(4) . . . . ?
C3 C4 C5 C6 -0.4(4) . . . . ?
C4 C5 C6 O2 177.9(2) . . . . ?
C4 C5 C6 C1 0.2(3) . . . . ?
O1 C1 C6 O2 0.9(3) . . . . ?
C2 C1 C6 O2 -177.87(19) . . . . ?
O1 C1 C6 C5 178.73(19) . . . . ?
C2 C1 C6 C5 -0.1(3) . . . . ?
O3 C7 C8 C9 177.6(2) . . . . ?
C12 C7 C8 C9 -1.0(3) . . . . ?
C7 C8 C9 C10 0.2(4) . . . . ?
C8 C9 C10 C11 0.1(4) . . . . ?
C9 C10 C11 C12 0.5(3) . . . . ?
C10 C11 C12 O4 -179.5(2) . . . . ?
C10 C11 C12 C7 -1.3(3) . . . . ?
O3 C7 C12 O4 1.0(3) . . . . ?
C8 C7 C12 O4 179.7(2) . . . . ?
O3 C7 C12 C11 -177.2(2) . . . . ?
C8 C7 C12 C11 1.5(3) . . . . ?
